data_7060677
loop_
_publ_author_name
'Mou, Wen-Yu'
'Xie, Bin'
'Li, Xiao-Long'
'Lai, Chuan'
'Li, Tao'
'Chen, Luo'
'Feng, Jian-Shen'
'Bai, Xiao-Xue'
'Wu, Yu'
'Wu, Wei-Ping'
'Zhang, Dong-Liang'
'Gu, Yun-Tian'

_publ_section_title
;
 Tartrate-stabilized titanium--oxo clusters containing sulfonate
 chromophore ligands: synthesis, crystal structures and photochemical
 properties
;
_journal_issue 24
_journal_name_full 'New Journal of Chemistry'
_journal_page_first 10930
_journal_page_last 10939
_journal_paper_doi 10.1039/D1NJ01540K
_journal_volume 45
_journal_year 2021
_chemical_formula_moiety 'C24 H44 N O11 S Ti2'
_chemical_formula_sum 'C24 H44 N O11 S Ti2'
_chemical_formula_weight 650.46
_space_group_crystal_system triclinic
_space_group_IT_number 2
_space_group_name_Hall '-P 1'
_space_group_name_H-M_alt 'P -1'
_atom_sites_solution_hydrogens mixed
_atom_sites_solution_primary dual
_audit_block_doi 10.5517/ccdc.csd.cc26pln5
_audit_creation_date 2020-09-21
_audit_creation_method
;
Olex2 1.3
(compiled 2020.06.28 svn.raecde09e for OlexSys, GUI svn.r6132)
;
_audit_update_record
;
2020-11-26 deposited with the CCDC.	2021-05-03 downloaded from the CCDC.
;
_cell_angle_alpha 80.698(2)
_cell_angle_beta 84.378(2)
_cell_angle_gamma 75.812(2)
_cell_formula_units_Z 2
_cell_length_a 11.0196(13)
_cell_length_b 11.0526(14)
_cell_length_c 13.9779(17)
_cell_measurement_reflns_used 1998
_cell_measurement_temperature 296.15
_cell_measurement_theta_max 27.48
_cell_measurement_theta_min 2.34
_cell_volume 1625.8(3)
_computing_cell_refinement 'SAINT v8.34A (Bruker, 2013)'
_computing_data_reduction 'SAINT v8.34A (Bruker, 2013)'
_computing_molecular_graphics 'Olex2 1.3 (Dolomanov et al., 2009)'
_computing_publication_material 'Olex2 1.3 (Dolomanov et al., 2009)'
_computing_structure_refinement 'SHELXL 2018/3 (Sheldrick, 2015)'
_computing_structure_solution 'SHELXT 2014/5 (Sheldrick, 2014)'
_diffrn_ambient_temperature 296.15
_diffrn_measured_fraction_theta_full 0.992
_diffrn_measured_fraction_theta_max 0.992
_diffrn_measurement_device_type 'Bruker APEX-II CCD'
_diffrn_measurement_method '\f and \w scans'
_diffrn_radiation_monochromator graphite
_diffrn_radiation_type MoK\a
_diffrn_radiation_wavelength 0.71073
_diffrn_reflns_av_R_equivalents 0.0387
_diffrn_reflns_av_unetI/netI 0.1237
_diffrn_reflns_Laue_measured_fraction_full 0.992
_diffrn_reflns_Laue_measured_fraction_max 0.992
_diffrn_reflns_limit_h_max 13
_diffrn_reflns_limit_h_min -12
_diffrn_reflns_limit_k_max 13
_diffrn_reflns_limit_k_min -12
_diffrn_reflns_limit_l_max 13
_diffrn_reflns_limit_l_min -16
_diffrn_reflns_number 8253
_diffrn_reflns_point_group_measured_fraction_full 0.992
_diffrn_reflns_point_group_measured_fraction_max 0.992
_diffrn_reflns_theta_full 24.999
_diffrn_reflns_theta_max 24.999
_diffrn_reflns_theta_min 2.371
_diffrn_source_current 30.0
_diffrn_source_power 1.5
_diffrn_source_voltage 50.0
_diffrn_standards_number 0
_exptl_absorpt_coefficient_mu 0.607
_exptl_absorpt_correction_T_max 0.7456
_exptl_absorpt_correction_T_min 0.6429
_exptl_absorpt_correction_type multi-scan
_exptl_absorpt_process_details
;
SADABS-2014/5 (Bruker,2014/5) was used for absorption correction.
wR2(int) was 0.0804 before and 0.0319 after correction.
The Ratio of minimum to maximum transmission is 0.8623.
The \l/2 correction factor is 0.00150.
;
_exptl_crystal_colour colourless
_exptl_crystal_colour_primary colourless
_exptl_crystal_density_diffrn 1.329
_exptl_crystal_description block
_exptl_crystal_F_000 686
_refine_diff_density_max 0.450
_refine_diff_density_min -0.395
_refine_diff_density_rms 0.071
_refine_ls_extinction_method none
_refine_ls_goodness_of_fit_ref 0.952
_refine_ls_hydrogen_treatment constr
_refine_ls_matrix_type full
_refine_ls_number_parameters 364
_refine_ls_number_reflns 5683
_refine_ls_number_restraints 0
_refine_ls_restrained_S_all 0.952
_refine_ls_R_factor_all 0.1374
_refine_ls_R_factor_gt 0.0665
_refine_ls_shift/su_max 0.007
_refine_ls_shift/su_mean 0.000
_refine_ls_structure_factor_coef Fsqd
_refine_ls_weighting_details 'w=1/[\s^2^(Fo^2^)+(0.0718P)^2^] where P=(Fo^2^+2Fc^2^)/3'
_refine_ls_weighting_scheme calc
_refine_ls_wR_factor_gt 0.1356
_refine_ls_wR_factor_ref 0.1603
_reflns_Friedel_coverage 0.000
_reflns_number_gt 2952
_reflns_number_total 5683
_reflns_threshold_expression 'I > 2\s(I)'
_cod_data_source_file d1nj01540k2.cif
_cod_data_source_block 1
_cod_depositor_comments 'Adding full bibliography for 7060677--7060678.cif.'
_cod_database_code 7060677
_shelx_shelxl_version_number 2018/3
_shelx_space_group_comment
;
The symmetry employed for this shelxl refinement is uniquely defined
by the following loop, which should always be used as a source of
symmetry information in preference to the above space-group names.
They are only intended as comments.
;
_olex2_refinement_description
;
1. Fixed Uiso
 At 1.2 times of:
  All C(H) groups, All N(H,H) groups
 At 1.5 times of:
  All C(H,H,H) groups
2.a Rotating group:
 N1(H1A,H1B)
2.b Ternary CH refined with riding coordinates:
 C4(H4), C9(H9), C10(H10), C11(H11), C14(H14), C16(H16)
2.c Aromatic/amide H refined with riding coordinates:
 C3(H3), C7(H7), C8(H8)
2.d Idealised Me refined as rotating group:
 C12(H12A,H12B,H12C), C13(H13A,H13B,H13C), C15(H15A,H15B,H15C), C17(H17A,H17B,
 H17C), C18(H18A,H18B,H18C), C19(H19A,H19B,H19C), C20(H20A,H20B,H20C), C21(H21A,
 H21B,H21C), C22(H22A,H22B,H22C), C23(H23A,H23B,H23C), C24(H24A,H24B,H24C)
;
_olex2_submission_special_instructions 'No special instructions were received'

loop_
_space_group_symop_operation_xyz
'x, y, z'
'-x, -y, -z'

loop_
_atom_site_label
_atom_site_type_symbol
_atom_site_fract_x
_atom_site_fract_y
_atom_site_fract_z
_atom_site_U_iso_or_equiv
_atom_site_adp_type
_atom_site_occupancy
_atom_site_site_symmetry_order
_atom_site_calc_flag
_atom_site_refinement_flags_posn
_atom_site_refinement_flags_adp
_atom_site_refinement_flags_occupancy
_atom_site_disorder_assembly
_atom_site_disorder_group
Ti1 Ti 0.32244(8) 0.74028(9) 0.34022(6) 0.0401(3) Uani 1 1 d . . . . .
Ti2 Ti 0.56822(8) 0.54107(9) 0.26845(6) 0.0422(3) Uani 1 1 d . . . . .
S1 S 0.60847(12) 0.77799(13) 0.37884(10) 0.0441(4) Uani 1 1 d . . . . .
O1 O 0.4421(3) 0.5755(3) 0.3825(2) 0.0353(8) Uani 1 1 d . . . . .
O2 O 0.3364(3) 0.5988(3) 0.6311(2) 0.0408(9) Uani 1 1 d . . . . .
O3 O 0.3000(3) 0.7217(3) 0.4905(2) 0.0398(9) Uani 1 1 d . . . . .
O4 O 0.4348(3) 0.6925(3) 0.2239(2) 0.0432(9) Uani 1 1 d . . . . .
O5 O 0.4741(3) 0.8295(3) 0.3665(2) 0.0475(9) Uani 1 1 d . . . . .
O6 O 0.6542(3) 0.6642(3) 0.3324(2) 0.0443(9) Uani 1 1 d . . . . .
O7 O 0.5081(3) 0.4285(4) 0.2269(2) 0.0561(10) Uani 1 1 d . . . . .
O8 O 0.1976(3) 0.6689(3) 0.3301(2) 0.0514(10) Uani 1 1 d . . . . .
O9 O 0.2396(3) 0.8983(3) 0.3119(2) 0.0515(10) Uani 1 1 d . . . . .
O10 O 0.6911(3) 0.5495(4) 0.1763(2) 0.0589(11) Uani 1 1 d . . . . .
O11 O 0.6384(4) 0.7599(4) 0.4784(3) 0.0635(11) Uani 1 1 d . . . . .
C1 C 0.3516(4) 0.6214(5) 0.5408(4) 0.0360(12) Uani 1 1 d . . . . .
C2 C 0.6872(4) 0.8884(5) 0.3139(4) 0.0414(13) Uani 1 1 d . . . . .
C3 C 0.7463(5) 0.8656(5) 0.2254(4) 0.0520(15) Uani 1 1 d . . . . .
H3 H 0.742028 0.792801 0.201910 0.062 Uiso 1 1 calc R U . . .
C4 C 0.4354(4) 0.5211(5) 0.4804(3) 0.0423(13) Uani 1 1 d . . . . .
H4 H 0.397775 0.448377 0.486164 0.051 Uiso 1 1 calc R U . . .
C5 C 0.6914(5) 0.9964(6) 0.3521(5) 0.0568(16) Uani 1 1 d . . . . .
N1 N 0.6329(5) 1.0261(5) 0.4396(4) 0.0795(16) Uani 1 1 d . . . . .
H1A H 0.560392 1.075617 0.429055 0.095 Uiso 1 1 d R U . . .
H1B H 0.623278 0.958219 0.476495 0.095 Uiso 1 1 d R U . . .
C6 C 0.8121(6) 0.9466(7) 0.1698(5) 0.0704(19) Uani 1 1 d . . . . .
C7 C 0.7583(6) 1.0774(6) 0.2950(6) 0.077(2) Uani 1 1 d . . . . .
H7 H 0.764134 1.150267 0.317747 0.092 Uiso 1 1 calc R U . . .
C8 C 0.8148(6) 1.0526(7) 0.2076(6) 0.083(2) Uani 1 1 d . . . . .
H8 H 0.857177 1.109842 0.171821 0.100 Uiso 1 1 calc R U . . .
C9 C 0.4173(6) 0.7415(6) 0.1216(4) 0.0663(18) Uani 1 1 d . . . . .
H9 H 0.473195 0.678009 0.086017 0.080 Uiso 1 1 calc R U . . .
C10 C 0.2080(6) 1.0290(6) 0.3119(5) 0.0746(19) Uani 1 1 d . . . . .
H10 H 0.283265 1.054601 0.324692 0.089 Uiso 1 1 calc R U . . .
C11 C 0.0631(5) 0.6950(7) 0.3341(6) 0.080(2) Uani 1 1 d . . . . .
H11 H 0.032037 0.780395 0.300407 0.095 Uiso 1 1 calc R U . . .
C12 C 0.4651(7) 0.8570(7) 0.0927(4) 0.086(2) Uani 1 1 d . . . . .
H12A H 0.421326 0.920393 0.131314 0.130 Uiso 1 1 calc R U . . .
H12B H 0.451831 0.887507 0.025300 0.130 Uiso 1 1 calc R U . . .
H12C H 0.553162 0.837958 0.102537 0.130 Uiso 1 1 calc R U . . .
C13 C 0.1671(7) 1.0948(7) 0.2145(5) 0.096(2) Uani 1 1 d . . . . .
H13A H 0.235617 1.077774 0.166772 0.143 Uiso 1 1 calc R U . . .
H13B H 0.141318 1.184017 0.216113 0.143 Uiso 1 1 calc R U . . .
H13C H 0.098161 1.065117 0.197805 0.143 Uiso 1 1 calc R U . . .
C14 C 0.4508(7) 0.3233(8) 0.2509(6) 0.103(3) Uani 1 1 d . . . . .
H14 H 0.493205 0.271470 0.307212 0.123 Uiso 1 1 calc R U . . .
C15 C 0.4829(7) 0.2435(8) 0.1705(6) 0.120(3) Uani 1 1 d . . . . .
H15A H 0.442941 0.289277 0.113137 0.180 Uiso 1 1 calc R U . . .
H15B H 0.454255 0.167319 0.189797 0.180 Uiso 1 1 calc R U . . .
H15C H 0.572173 0.222823 0.157081 0.180 Uiso 1 1 calc R U . . .
C16 C 0.7611(7) 0.4878(8) 0.1052(6) 0.099(3) Uani 1 1 d . . . . .
H16 H 0.706350 0.444202 0.080003 0.118 Uiso 1 1 calc R U . . .
C17 C 0.2914(8) 0.7448(9) 0.0955(5) 0.123(3) Uani 1 1 d . . . . .
H17A H 0.277984 0.660956 0.106908 0.184 Uiso 1 1 calc R U . . .
H17B H 0.282804 0.778264 0.028112 0.184 Uiso 1 1 calc R U . . .
H17C H 0.230697 0.797429 0.134420 0.184 Uiso 1 1 calc R U . . .
C18 C 0.8770(7) 0.9181(8) 0.0731(5) 0.119(3) Uani 1 1 d . . . . .
H18A H 0.949003 0.849170 0.083441 0.178 Uiso 1 1 calc R U . . .
H18B H 0.903024 0.991181 0.039452 0.178 Uiso 1 1 calc R U . . .
H18C H 0.820126 0.895678 0.035001 0.178 Uiso 1 1 calc R U . . .
C19 C 0.8682(8) 0.3888(7) 0.1433(6) 0.131(4) Uani 1 1 d . . . . .
H19A H 0.929616 0.427213 0.162310 0.197 Uiso 1 1 calc R U . . .
H19B H 0.905064 0.337692 0.093798 0.197 Uiso 1 1 calc R U . . .
H19C H 0.839615 0.337003 0.198583 0.197 Uiso 1 1 calc R U . . .
C20 C 0.3214(7) 0.3569(8) 0.2820(6) 0.109(3) Uani 1 1 d . . . . .
H20A H 0.310654 0.408770 0.332523 0.164 Uiso 1 1 calc R U . . .
H20B H 0.292468 0.281893 0.306402 0.164 Uiso 1 1 calc R U . . .
H20C H 0.273833 0.402676 0.228177 0.164 Uiso 1 1 calc R U . . .
C21 C 0.1120(7) 1.0602(7) 0.3915(6) 0.120(3) Uani 1 1 d . . . . .
H21A H 0.038874 1.031881 0.382063 0.180 Uiso 1 1 calc R U . . .
H21B H 0.089802 1.149753 0.391454 0.180 Uiso 1 1 calc R U . . .
H21C H 0.144998 1.019073 0.452541 0.180 Uiso 1 1 calc R U . . .
C22 C 0.7992(8) 0.5736(9) 0.0222(5) 0.141(4) Uani 1 1 d . . . . .
H22A H 0.725979 0.631095 -0.004139 0.211 Uiso 1 1 calc R U . . .
H22B H 0.844452 0.525524 -0.026769 0.211 Uiso 1 1 calc R U . . .
H22C H 0.851927 0.620229 0.043498 0.211 Uiso 1 1 calc R U . . .
C23 C 0.0224(6) 0.6055(8) 0.2830(7) 0.127(3) Uani 1 1 d . . . . .
H23A H 0.053374 0.614683 0.216205 0.191 Uiso 1 1 calc R U . . .
H23B H -0.067499 0.623038 0.286370 0.191 Uiso 1 1 calc R U . . .
H23C H 0.055106 0.520768 0.313236 0.191 Uiso 1 1 calc R U . . .
C24 C 0.0143(7) 0.6912(10) 0.4364(6) 0.143(4) Uani 1 1 d . . . . .
H24A H 0.041995 0.607591 0.470340 0.214 Uiso 1 1 calc R U . . .
H24B H -0.075736 0.714203 0.439096 0.214 Uiso 1 1 calc R U . . .
H24C H 0.044701 0.749496 0.466227 0.214 Uiso 1 1 calc R U . . .

loop_
_atom_site_aniso_label
_atom_site_aniso_U_11
_atom_site_aniso_U_22
_atom_site_aniso_U_33
_atom_site_aniso_U_23
_atom_site_aniso_U_13
_atom_site_aniso_U_12
Ti1 0.0409(5) 0.0405(7) 0.0385(6) -0.0004(5) -0.0014(4) -0.0126(5)
Ti2 0.0507(6) 0.0415(7) 0.0330(6) -0.0024(5) 0.0025(5) -0.0122(5)
S1 0.0520(9) 0.0395(10) 0.0449(9) -0.0016(7) -0.0003(7) -0.0219(7)
O1 0.0421(18) 0.038(2) 0.0270(18) 0.0035(15) -0.0046(15) -0.0150(16)
O2 0.047(2) 0.037(2) 0.032(2) 0.0026(16) 0.0004(17) -0.0031(17)
O3 0.0395(19) 0.040(2) 0.039(2) -0.0040(18) 0.0014(17) -0.0097(18)
O4 0.052(2) 0.043(2) 0.0301(19) 0.0031(16) -0.0018(17) -0.0082(18)
O5 0.0348(19) 0.047(3) 0.066(2) -0.0140(19) 0.0061(17) -0.0192(17)
O6 0.0433(19) 0.038(2) 0.055(2) -0.0057(18) 0.0027(17) -0.0198(17)
O7 0.074(3) 0.051(3) 0.045(2) -0.0082(19) -0.010(2) -0.017(2)
O8 0.047(2) 0.053(3) 0.056(2) -0.0035(19) -0.0094(18) -0.0157(19)
O9 0.053(2) 0.038(3) 0.057(2) 0.0023(19) -0.0005(19) -0.0054(19)
O10 0.067(2) 0.065(3) 0.038(2) -0.010(2) 0.016(2) -0.010(2)
O11 0.094(3) 0.053(3) 0.048(2) 0.004(2) -0.014(2) -0.030(2)
C1 0.031(3) 0.037(4) 0.045(3) -0.009(3) 0.001(3) -0.018(3)
C2 0.039(3) 0.037(4) 0.050(3) 0.001(3) -0.005(3) -0.016(3)
C3 0.046(3) 0.048(4) 0.059(4) 0.004(3) -0.003(3) -0.013(3)
C4 0.055(3) 0.038(4) 0.034(3) 0.013(3) -0.006(3) -0.020(3)
C5 0.053(4) 0.048(4) 0.072(4) -0.007(3) -0.001(3) -0.020(3)
N1 0.082(4) 0.063(4) 0.098(5) -0.022(3) -0.003(4) -0.020(3)
C6 0.062(4) 0.064(5) 0.078(5) 0.010(4) 0.012(4) -0.023(4)
C7 0.072(4) 0.052(5) 0.116(6) -0.005(4) -0.003(4) -0.036(4)
C8 0.058(4) 0.059(5) 0.126(7) 0.016(5) 0.014(4) -0.028(4)
C9 0.081(5) 0.070(5) 0.037(4) 0.014(3) -0.009(3) -0.010(4)
C10 0.082(5) 0.049(5) 0.092(5) -0.010(4) -0.016(4) -0.010(4)
C11 0.038(3) 0.089(6) 0.121(6) -0.029(5) -0.007(4) -0.021(4)
C12 0.111(5) 0.085(6) 0.060(4) 0.031(4) -0.013(4) -0.042(5)
C13 0.116(6) 0.061(5) 0.101(6) 0.016(4) -0.033(5) -0.012(5)
C14 0.090(6) 0.101(7) 0.140(7) -0.066(6) 0.003(5) -0.038(5)
C15 0.118(6) 0.117(7) 0.152(8) -0.084(7) 0.004(6) -0.041(6)
C16 0.095(6) 0.117(7) 0.079(6) -0.021(5) 0.032(5) -0.025(5)
C17 0.151(7) 0.171(9) 0.058(5) 0.036(5) -0.052(5) -0.076(7)
C18 0.118(6) 0.131(8) 0.099(6) 0.015(5) 0.041(5) -0.051(6)
C19 0.133(7) 0.069(6) 0.145(8) 0.006(5) 0.061(6) 0.023(6)
C20 0.118(7) 0.101(7) 0.131(7) -0.044(6) 0.006(6) -0.055(6)
C21 0.127(7) 0.101(7) 0.109(7) -0.036(6) 0.013(6) 0.022(6)
C22 0.122(7) 0.189(10) 0.061(5) 0.016(6) 0.044(5) 0.019(7)
C23 0.072(5) 0.129(8) 0.203(10) -0.065(7) -0.028(6) -0.033(5)
C24 0.071(5) 0.237(12) 0.142(8) -0.081(8) 0.046(5) -0.061(6)

loop_
_atom_type_symbol
_atom_type_description
_atom_type_scat_dispersion_real
_atom_type_scat_dispersion_imag
_atom_type_scat_source
C C 0.0033 0.0016 'International Tables Vol C Tables 4.2.6.8 and 6.1.1.4'
H H 0.0000 0.0000 'International Tables Vol C Tables 4.2.6.8 and 6.1.1.4'
N N 0.0061 0.0033 'International Tables Vol C Tables 4.2.6.8 and 6.1.1.4'
O O 0.0106 0.0060 'International Tables Vol C Tables 4.2.6.8 and 6.1.1.4'
S S 0.1246 0.1234 'International Tables Vol C Tables 4.2.6.8 and 6.1.1.4'
Ti Ti 0.2776 0.4457 'International Tables Vol C Tables 4.2.6.8 and 6.1.1.4'

loop_
_geom_angle_atom_site_label_1
_geom_angle_atom_site_label_2
_geom_angle_atom_site_label_3
_geom_angle
_geom_angle_site_symmetry_1
_geom_angle_site_symmetry_3
_geom_angle_publ_flag
O1 Ti1 Ti2 37.07(8) . . ?
O1 Ti1 O3 76.77(13) . . ?
O1 Ti1 O5 85.80(13) . . ?
O3 Ti1 Ti2 111.54(10) . . ?
O3 Ti1 O5 81.64(12) . . ?
O4 Ti1 Ti2 36.02(9) . . ?
O4 Ti1 O1 72.65(12) . . ?
O4 Ti1 O3 146.71(14) . . ?
O4 Ti1 O5 83.29(13) . . ?
O5 Ti1 Ti2 78.93(9) . . ?
O8 Ti1 Ti2 103.65(11) . . ?
O8 Ti1 O1 93.76(15) . . ?
O8 Ti1 O3 93.45(14) . . ?
O8 Ti1 O4 101.30(15) . . ?
O8 Ti1 O5 175.05(14) . . ?
O9 Ti1 Ti2 140.98(12) . . ?
O9 Ti1 O1 168.45(15) . . ?
O9 Ti1 O3 99.41(15) . . ?
O9 Ti1 O4 107.95(15) . . ?
O9 Ti1 O5 82.84(15) . . ?
O9 Ti1 O8 97.37(16) . . ?
O1 Ti2 Ti1 36.60(9) . . ?
O1 Ti2 O2 83.48(12) . 2_666 ?
O1 Ti2 O6 81.09(12) . . ?
O2 Ti2 Ti1 119.35(9) 2_666 . ?
O2 Ti2 O6 84.29(13) 2_666 . ?
O4 Ti2 Ti1 36.19(9) . . ?
O4 Ti2 O1 72.36(12) . . ?
O4 Ti2 O2 155.53(13) . 2_666 ?
O4 Ti2 O6 88.10(13) . . ?
O6 Ti2 Ti1 79.10(9) . . ?
O7 Ti2 Ti1 104.15(12) . . ?
O7 Ti2 O1 98.08(15) . . ?
O7 Ti2 O2 89.15(15) . 2_666 ?
O7 Ti2 O4 97.87(15) . . ?
O7 Ti2 O6 173.44(15) . . ?
O7 Ti2 O10 98.07(17) . . ?
O10 Ti2 Ti1 134.65(13) . . ?
O10 Ti2 O1 163.57(16) . . ?
O10 Ti2 O2 99.75(15) . 2_666 ?
O10 Ti2 O4 102.40(16) . . ?
O10 Ti2 O6 83.20(15) . . ?
O5 S1 C2 107.1(2) . . ?
O6 S1 O5 110.8(2) . . ?
O6 S1 C2 105.1(2) . . ?
O11 S1 O5 112.3(2) . . ?
O11 S1 O6 113.2(2) . . ?
O11 S1 C2 107.9(2) . . ?
Ti1 O1 Ti2 106.34(14) . . ?
C4 O1 Ti1 118.7(3) . . ?
C4 O1 Ti2 134.1(3) . . ?
C1 O2 Ti2 131.7(3) . 2_666 ?
C1 O3 Ti1 120.1(3) . . ?
Ti2 O4 Ti1 107.79(15) . . ?
C9 O4 Ti1 128.6(3) . . ?
C9 O4 Ti2 122.9(3) . . ?
S1 O5 Ti1 131.8(2) . . ?
S1 O6 Ti2 135.62(19) . . ?
C14 O7 Ti2 147.5(4) . . ?
C11 O8 Ti1 141.5(4) . . ?
C10 O9 Ti1 158.0(4) . . ?
C16 O10 Ti2 143.3(4) . . ?
O2 C1 O3 124.4(5) . . ?
O2 C1 C4 121.4(5) . . ?
O3 C1 C4 114.1(4) . . ?
C3 C2 S1 118.6(4) . . ?
C3 C2 C5 120.6(5) . . ?
C5 C2 S1 120.7(4) . . ?
C2 C3 H3 118.7 . . ?
C2 C3 C6 122.6(6) . . ?
C6 C3 H3 118.7 . . ?
O1 C4 C1 108.7(4) . . ?
O1 C4 C4 110.7(5) . 2_666 ?
O1 C4 H4 109.4 . . ?
C1 C4 H4 109.4 . . ?
C4 C4 C1 109.1(5) 2_666 . ?
C4 C4 H4 109.4 2_666 . ?
C2 C5 C7 116.1(6) . . ?
N1 C5 C2 123.7(5) . . ?
N1 C5 C7 120.2(6) . . ?
C5 N1 H1A 108.6 . . ?
C5 N1 H1B 109.6 . . ?
H1A N1 H1B 109.2 . . ?
C3 C6 C18 121.2(7) . . ?
C8 C6 C3 116.3(6) . . ?
C8 C6 C18 122.5(6) . . ?
C5 C7 H7 119.1 . . ?
C8 C7 C5 121.8(6) . . ?
C8 C7 H7 119.1 . . ?
C6 C8 H8 118.7 . . ?
C7 C8 C6 122.6(6) . . ?
C7 C8 H8 118.7 . . ?
O4 C9 H9 105.0 . . ?
O4 C9 C12 111.3(5) . . ?
O4 C9 C17 111.6(5) . . ?
C12 C9 H9 105.0 . . ?
C17 C9 H9 105.0 . . ?
C17 C9 C12 117.8(6) . . ?
O9 C10 H10 108.1 . . ?
O9 C10 C13 110.0(5) . . ?
O9 C10 C21 109.3(6) . . ?
C13 C10 H10 108.1 . . ?
C21 C10 H10 108.1 . . ?
C21 C10 C13 113.1(6) . . ?
O8 C11 H11 108.2 . . ?
O8 C11 C23 109.9(5) . . ?
O8 C11 C24 109.3(5) . . ?
C23 C11 H11 108.2 . . ?
C24 C11 H11 108.2 . . ?
C24 C11 C23 113.0(7) . . ?
C9 C12 H12A 109.5 . . ?
C9 C12 H12B 109.5 . . ?
C9 C12 H12C 109.5 . . ?
H12A C12 H12B 109.5 . . ?
H12A C12 H12C 109.5 . . ?
H12B C12 H12C 109.5 . . ?
C10 C13 H13A 109.5 . . ?
C10 C13 H13B 109.5 . . ?
C10 C13 H13C 109.5 . . ?
H13A C13 H13B 109.5 . . ?
H13A C13 H13C 109.5 . . ?
H13B C13 H13C 109.5 . . ?
O7 C14 H14 105.6 . . ?
O7 C14 C15 109.1(7) . . ?
C15 C14 H14 105.6 . . ?
C20 C14 O7 113.9(6) . . ?
C20 C14 H14 105.6 . . ?
C20 C14 C15 116.0(7) . . ?
C14 C15 H15A 109.5 . . ?
C14 C15 H15B 109.5 . . ?
C14 C15 H15C 109.5 . . ?
H15A C15 H15B 109.5 . . ?
H15A C15 H15C 109.5 . . ?
H15B C15 H15C 109.5 . . ?
O10 C16 H16 106.1 . . ?
O10 C16 C19 112.4(6) . . ?
O10 C16 C22 113.0(7) . . ?
C19 C16 H16 106.1 . . ?
C22 C16 H16 106.1 . . ?
C22 C16 C19 112.3(7) . . ?
C9 C17 H17A 109.5 . . ?
C9 C17 H17B 109.5 . . ?
C9 C17 H17C 109.5 . . ?
H17A C17 H17B 109.5 . . ?
H17A C17 H17C 109.5 . . ?
H17B C17 H17C 109.5 . . ?
C6 C18 H18A 109.5 . . ?
C6 C18 H18B 109.5 . . ?
C6 C18 H18C 109.5 . . ?
H18A C18 H18B 109.5 . . ?
H18A C18 H18C 109.5 . . ?
H18B C18 H18C 109.5 . . ?
C16 C19 H19A 109.5 . . ?
C16 C19 H19B 109.5 . . ?
C16 C19 H19C 109.5 . . ?
H19A C19 H19B 109.5 . . ?
H19A C19 H19C 109.5 . . ?
H19B C19 H19C 109.5 . . ?
C14 C20 H20A 109.5 . . ?
C14 C20 H20B 109.5 . . ?
C14 C20 H20C 109.5 . . ?
H20A C20 H20B 109.5 . . ?
H20A C20 H20C 109.5 . . ?
H20B C20 H20C 109.5 . . ?
C10 C21 H21A 109.5 . . ?
C10 C21 H21B 109.5 . . ?
C10 C21 H21C 109.5 . . ?
H21A C21 H21B 109.5 . . ?
H21A C21 H21C 109.5 . . ?
H21B C21 H21C 109.5 . . ?
C16 C22 H22A 109.5 . . ?
C16 C22 H22B 109.5 . . ?
C16 C22 H22C 109.5 . . ?
H22A C22 H22B 109.5 . . ?
H22A C22 H22C 109.5 . . ?
H22B C22 H22C 109.5 . . ?
C11 C23 H23A 109.5 . . ?
C11 C23 H23B 109.5 . . ?
C11 C23 H23C 109.5 . . ?
H23A C23 H23B 109.5 . . ?
H23A C23 H23C 109.5 . . ?
H23B C23 H23C 109.5 . . ?
C11 C24 H24A 109.5 . . ?
C11 C24 H24B 109.5 . . ?
C11 C24 H24C 109.5 . . ?
H24A C24 H24B 109.5 . . ?
H24A C24 H24C 109.5 . . ?
H24B C24 H24C 109.5 . . ?

loop_
_geom_bond_atom_site_label_1
_geom_bond_atom_site_label_2
_geom_bond_distance
_geom_bond_site_symmetry_2
_geom_bond_publ_flag
Ti1 Ti2 3.2323(13) . ?
Ti1 O1 2.008(3) . ?
Ti1 O3 2.073(3) . ?
Ti1 O4 2.004(3) . ?
Ti1 O5 2.224(3) . ?
Ti1 O8 1.772(3) . ?
Ti1 O9 1.762(4) . ?
Ti2 O1 2.030(3) . ?
Ti2 O2 2.063(3) 2_666 ?
Ti2 O4 1.996(3) . ?
Ti2 O6 2.177(3) . ?
Ti2 O7 1.743(4) . ?
Ti2 O10 1.784(4) . ?
S1 O5 1.467(3) . ?
S1 O6 1.465(3) . ?
S1 O11 1.433(4) . ?
S1 C2 1.753(5) . ?
O1 C4 1.406(5) . ?
O2 C1 1.250(5) . ?
O3 C1 1.251(6) . ?
O4 C9 1.458(6) . ?
O7 C14 1.433(8) . ?
O8 C11 1.436(6) . ?
O9 C10 1.400(7) . ?
O10 C16 1.363(7) . ?
C1 C4 1.562(7) . ?
C2 C3 1.371(7) . ?
C2 C5 1.397(7) . ?
C3 H3 0.9300 . ?
C3 C6 1.384(8) . ?
C4 C4 1.513(9) 2_666 ?
C4 H4 0.9800 . ?
C5 N1 1.374(7) . ?
C5 C7 1.400(8) . ?
N1 H1A 0.8619 . ?
N1 H1B 0.8619 . ?
C6 C8 1.369(9) . ?
C6 C18 1.507(8) . ?
C7 H7 0.9300 . ?
C7 C8 1.353(8) . ?
C8 H8 0.9300 . ?
C9 H9 0.9800 . ?
C9 C12 1.480(8) . ?
C9 C17 1.459(8) . ?
C10 H10 0.9800 . ?
C10 C13 1.492(9) . ?
C10 C21 1.480(8) . ?
C11 H11 0.9800 . ?
C11 C23 1.483(8) . ?
C11 C24 1.475(9) . ?
C12 H12A 0.9600 . ?
C12 H12B 0.9600 . ?
C12 H12C 0.9600 . ?
C13 H13A 0.9600 . ?
C13 H13B 0.9600 . ?
C13 H13C 0.9600 . ?
C14 H14 0.9800 . ?
C14 C15 1.503(8) . ?
C14 C20 1.426(9) . ?
C15 H15A 0.9600 . ?
C15 H15B 0.9600 . ?
C15 H15C 0.9600 . ?
C16 H16 0.9800 . ?
C16 C19 1.475(10) . ?
C16 C22 1.471(10) . ?
C17 H17A 0.9600 . ?
C17 H17B 0.9600 . ?
C17 H17C 0.9600 . ?
C18 H18A 0.9600 . ?
C18 H18B 0.9600 . ?
C18 H18C 0.9600 . ?
C19 H19A 0.9600 . ?
C19 H19B 0.9600 . ?
C19 H19C 0.9600 . ?
C20 H20A 0.9600 . ?
C20 H20B 0.9600 . ?
C20 H20C 0.9600 . ?
C21 H21A 0.9600 . ?
C21 H21B 0.9600 . ?
C21 H21C 0.9600 . ?
C22 H22A 0.9600 . ?
C22 H22B 0.9600 . ?
C22 H22C 0.9600 . ?
C23 H23A 0.9600 . ?
C23 H23B 0.9600 . ?
C23 H23C 0.9600 . ?
C24 H24A 0.9600 . ?
C24 H24B 0.9600 . ?
C24 H24C 0.9600 . ?

loop_
_geom_torsion_atom_site_label_1
_geom_torsion_atom_site_label_2
_geom_torsion_atom_site_label_3
_geom_torsion_atom_site_label_4
_geom_torsion
_geom_torsion_site_symmetry_1
_geom_torsion_site_symmetry_2
_geom_torsion_site_symmetry_3
_geom_torsion_site_symmetry_4
_geom_torsion_publ_flag
Ti1 Ti2 O7 C14 -74.4(8) . . . . ?
Ti1 Ti2 O10 C16 -136.6(7) . . . . ?
Ti1 O1 C4 C1 -13.0(4) . . . . ?
Ti1 O1 C4 C4 -132.9(5) . . . 2_666 ?
Ti1 O3 C1 O2 -174.9(3) . . . . ?
Ti1 O3 C1 C4 2.9(5) . . . . ?
Ti1 O4 C9 C12 86.0(6) . . . . ?
Ti1 O4 C9 C17 -47.8(8) . . . . ?
Ti1 O8 C11 C23 158.8(5) . . . . ?
Ti1 O8 C11 C24 -76.7(9) . . . . ?
Ti1 O9 C10 C13 143.2(8) . . . . ?
Ti1 O9 C10 C21 -92.0(11) . . . . ?
Ti2 Ti1 O8 C11 -169.7(6) . . . . ?
Ti2 Ti1 O9 C10 -85.4(10) . . . . ?
Ti2 O1 C4 C1 155.0(3) . . . . ?
Ti2 O1 C4 C4 35.1(8) . . . 2_666 ?
Ti2 O2 C1 O3 -167.3(3) 2_666 . . . ?
Ti2 O2 C1 C4 15.0(6) 2_666 . . . ?
Ti2 O4 C9 C12 -104.4(5) . . . . ?
Ti2 O4 C9 C17 121.8(6) . . . . ?
Ti2 O7 C14 C15 -153.5(6) . . . . ?
Ti2 O7 C14 C20 75.2(11) . . . . ?
Ti2 O10 C16 C19 -83.1(9) . . . . ?
Ti2 O10 C16 C22 148.4(6) . . . . ?
S1 C2 C3 C6 -179.1(5) . . . . ?
S1 C2 C5 N1 -2.0(8) . . . . ?
S1 C2 C5 C7 179.0(4) . . . . ?
O1 Ti1 O8 C11 154.1(6) . . . . ?
O1 Ti1 O9 C10 -12.3(15) . . . . ?
O1 Ti2 O7 C14 -37.5(8) . . . . ?
O1 Ti2 O10 C16 173.1(7) . . . . ?
O2 Ti2 O7 C14 45.8(8) 2_666 . . . ?
O2 Ti2 O10 C16 73.1(7) 2_666 . . . ?
O2 C1 C4 O1 -175.9(4) . . . . ?
O2 C1 C4 C4 -55.0(7) . . . 2_666 ?
O3 Ti1 O8 C11 77.1(6) . . . . ?
O3 Ti1 O9 C10 57.3(10) . . . . ?
O3 C1 C4 O1 6.2(5) . . . . ?
O3 C1 C4 C4 127.1(5) . . . 2_666 ?
O4 Ti1 O8 C11 -132.9(6) . . . . ?
O4 Ti1 O9 C10 -103.5(10) . . . . ?
O4 Ti2 O7 C14 -110.7(8) . . . . ?
O4 Ti2 O10 C16 -117.4(7) . . . . ?
O5 Ti1 O9 C10 -22.9(10) . . . . ?
O5 S1 O6 Ti2 -10.3(4) . . . . ?
O5 S1 C2 C3 -102.6(4) . . . . ?
O5 S1 C2 C5 78.4(5) . . . . ?
O6 Ti2 O10 C16 156.0(7) . . . . ?
O6 S1 O5 Ti1 24.3(3) . . . . ?
O6 S1 C2 C3 15.3(4) . . . . ?
O6 S1 C2 C5 -163.7(4) . . . . ?
O7 Ti2 O10 C16 -17.5(7) . . . . ?
O8 Ti1 O9 C10 152.1(10) . . . . ?
O9 Ti1 O8 C11 -22.8(6) . . . . ?
O10 Ti2 O7 C14 145.5(8) . . . . ?
O11 S1 O5 Ti1 -103.3(3) . . . . ?
O11 S1 O6 Ti2 116.9(3) . . . . ?
O11 S1 C2 C3 136.3(4) . . . . ?
O11 S1 C2 C5 -42.7(5) . . . . ?
C2 S1 O5 Ti1 138.4(3) . . . . ?
C2 S1 O6 Ti2 -125.6(3) . . . . ?
C2 C3 C6 C8 -0.3(9) . . . . ?
C2 C3 C6 C18 179.5(6) . . . . ?
C2 C5 C7 C8 0.4(9) . . . . ?
C3 C2 C5 N1 179.1(5) . . . . ?
C3 C2 C5 C7 0.1(8) . . . . ?
C3 C6 C8 C7 0.9(10) . . . . ?
C5 C2 C3 C6 -0.1(8) . . . . ?
C5 C7 C8 C6 -0.9(11) . . . . ?
N1 C5 C7 C8 -178.6(6) . . . . ?
C18 C6 C8 C7 -178.9(6) . . . . ?
